data_4060594
_journal_name_full Organometallics
_journal_paper_doi 10.1021/om050694q
_journal_year 2006
_chemical_formula_moiety 'C12 H4 Fe3 O9 S1'
_chemical_formula_sum 'C12 H4 Fe3 O9 S'
_chemical_formula_weight 491.76
_space_group_IT_number 2
_symmetry_cell_setting triclinic
_symmetry_space_group_name_Hall '-P 1'
_symmetry_space_group_name_H-M 'P -1'
_cell_angle_alpha 78.50(4)
_cell_angle_beta 82.17(5)
_cell_angle_gamma 77.76(5)
_cell_formula_units_Z 4
_cell_length_a 9.166(6)
_cell_length_b 13.309(6)
_cell_length_c 14.537(8)
_cell_measurement_temperature 298(2)
_cell_volume 1690.1(16)
_diffrn_ambient_temperature 298(2)
_exptl_crystal_density_diffrn 1.933
_cod_database_code 4060594

loop_
_symmetry_equiv_pos_as_xyz
'x, y, z'
'-x, -y, -z'

loop_
_atom_site_label
_atom_site_type_symbol
_atom_site_fract_x
_atom_site_fract_y
_atom_site_fract_z
_atom_site_U_iso_or_equiv
_atom_site_adp_type
_atom_site_occupancy
_atom_site_symmetry_multiplicity
_atom_site_calc_flag
_atom_site_refinement_flags
_atom_site_disorder_assembly
_atom_site_disorder_group
Fe1 Fe 0.92816(7) 0.31665(5) 0.27482(4) 0.04111(19) Uani 1 1 d . . .
Fe2 Fe 1.15648(6) 0.37562(4) 0.31915(4) 0.03516(19) Uani 1 1 d . . .
Fe3 Fe 1.22431(7) 0.45195(5) 0.14439(4) 0.0444(2) Uani 1 1 d . . .
S S 0.99460(12) 0.46770(8) 0.21456(7) 0.0411(3) Uani 1 1 d . . .
O1 O 0.8739(5) 0.2499(5) 0.1067(3) 0.0923(15) Uani 1 1 d . . .
O2 O 0.8582(6) 0.1406(4) 0.4189(4) 0.1060(19) Uani 1 1 d . . .
O3 O 0.6243(5) 0.4344(4) 0.3205(3) 0.0910(15) Uani 1 1 d . . .
O4 O 1.3903(5) 0.2319(4) 0.4221(3) 0.0799(12) Uani 1 1 d . . .
O5 O 0.9398(5) 0.3946(4) 0.4846(3) 0.0825(13) Uani 1 1 d . . .
O6 O 1.2665(5) 0.5616(4) 0.3352(3) 0.0848(14) Uani 1 1 d . . .
O7 O 1.1764(7) 0.6830(4) 0.1063(4) 0.1051(18) Uani 1 1 d . . .
O8 O 1.5515(5) 0.4184(4) 0.1041(3) 0.0870(14) Uani 1 1 d . . .
O9 O 1.1594(6) 0.4119(5) -0.0326(3) 0.1020(18) Uani 1 1 d . . .
C1 C 0.8910(6) 0.2772(5) 0.1728(4) 0.0578(13) Uani 1 1 d . . .
C2 C 0.8868(6) 0.2074(5) 0.3623(4) 0.0634(14) Uani 1 1 d . . .
C3 C 0.7402(5) 0.3903(5) 0.3049(4) 0.0565(12) Uani 1 1 d . . .
C4 C 1.2992(6) 0.2872(4) 0.3826(3) 0.0521(11) Uani 1 1 d . . .
C5 C 1.0192(6) 0.3841(4) 0.4189(3) 0.0514(11) Uani 1 1 d . . .
C6 C 1.2271(6) 0.4892(4) 0.3243(3) 0.0520(11) Uani 1 1 d . . .
C7 C 1.1981(7) 0.5956(5) 0.1190(4) 0.0659(14) Uani 1 1 d . . .
C8 C 1.4254(6) 0.4345(5) 0.1200(4) 0.0598(13) Uani 1 1 d . . .
C9 C 1.1869(6) 0.4303(5) 0.0353(4) 0.0641(15) Uani 1 1 d . . .
C10 C 1.2465(5) 0.3056(4) 0.1995(3) 0.0417(9) Uani 1 1 d . . .
C11 C 1.1379(5) 0.2507(3) 0.2497(3) 0.0412(9) Uani 1 1 d . . .
C12 C 1.1876(7) 0.1337(4) 0.2782(4) 0.0663(14) Uani 1 1 d . . .
Fe1' Fe 0.49130(7) 0.78611(5) 0.28828(4) 0.0414(2) Uani 1 1 d . . .
Fe2' Fe 0.63919(6) 0.92532(4) 0.30647(4) 0.03395(18) Uani 1 1 d . . .
Fe3' Fe 0.73027(8) 0.94937(5) 0.12860(4) 0.0458(2) Uani 1 1 d . . .
S' S 0.50032(12) 0.93234(8) 0.18680(7) 0.0404(3) Uani 1 1 d . . .
O1' O 0.5308(6) 0.6457(4) 0.1548(3) 0.0861(14) Uani 1 1 d . . .
O2' O 0.4603(7) 0.6353(4) 0.4630(3) 0.1057(19) Uani 1 1 d . . .
O3' O 0.1609(5) 0.8477(5) 0.3025(4) 0.1043(17) Uani 1 1 d . . .
O4' O 0.8622(4) 0.8847(4) 0.4413(3) 0.0720(11) Uani 1 1 d . . .
O5' O 0.3901(4) 0.9485(3) 0.4540(3) 0.0615(9) Uani 1 1 d . . .
O6' O 0.6279(5) 1.1511(3) 0.2634(3) 0.0664(10) Uani 1 1 d . . .
O7' O 0.6091(7) 1.1542(4) 0.0176(4) 0.1059(18) Uani 1 1 d . . .
O8' O 1.0340(6) 0.9921(5) 0.1112(3) 0.0991(17) Uani 1 1 d . . .
O9' O 0.7658(7) 0.8287(5) -0.0212(3) 0.1004(17) Uani 1 1 d . . .
C1' C 0.5119(6) 0.6999(4) 0.2079(4) 0.0557(12) Uani 1 1 d . . .
C2' C 0.4755(7) 0.6928(4) 0.3958(4) 0.0620(14) Uani 1 1 d . . .
C3' C 0.2880(6) 0.8240(5) 0.2977(4) 0.0615(13) Uani 1 1 d . . .
C4' C 0.7772(5) 0.9014(4) 0.3892(3) 0.0477(11) Uani 1 1 d . . .
C5' C 0.4835(5) 0.9341(3) 0.3956(3) 0.0417(9) Uani 1 1 d . . .
C6' C 0.6355(5) 1.0627(4) 0.2766(3) 0.0460(10) Uani 1 1 d . . .
C7' C 0.6546(7) 1.0774(5) 0.0590(4) 0.0688(16) Uani 1 1 d . . .
C8' C 0.9185(7) 0.9755(5) 0.1172(4) 0.0628(14) Uani 1 1 d . . .
C9' C 0.7540(7) 0.8767(5) 0.0368(4) 0.0622(14) Uani 1 1 d . . .
C10' C 0.7946(5) 0.8296(4) 0.2229(3) 0.0444(10) Uani 1 1 d . . .
C11' C 0.7093(5) 0.7653(3) 0.2866(3) 0.0404(9) Uani 1 1 d . . .
C12' C 0.7955(6) 0.6745(4) 0.3496(4) 0.0597(13) Uani 1 1 d . . .
H10 H 1.3493 0.2608 0.1898 0.052 Uiso 1 1 d . . .
H12A H 1.0996 0.0975 0.3188 0.073 Uiso 1 1 d . . .
H12B H 1.2295 0.0967 0.2174 0.073 Uiso 1 1 d . . .
H12C H 1.2828 0.1167 0.3235 0.073 Uiso 1 1 d . . .
H10' H 0.9054 0.8078 0.2252 0.056 Uiso 1 1 d . . .
H12' H 0.7213 0.6300 0.3960 0.068 Uiso 1 1 d . . .
H12' H 0.8735 0.6227 0.3077 0.068 Uiso 1 1 d . . .
H12' H 0.8620 0.7033 0.3921 0.068 Uiso 1 1 d . . .

loop_
_atom_site_aniso_label
_atom_site_aniso_U_11
_atom_site_aniso_U_22
_atom_site_aniso_U_33
_atom_site_aniso_U_23
_atom_site_aniso_U_13
_atom_site_aniso_U_12
Fe1 0.0408(4) 0.0437(4) 0.0416(3) -0.0077(3) -0.0064(3) -0.0125(3)
Fe2 0.0398(3) 0.0362(3) 0.0314(3) -0.0084(2) -0.0047(2) -0.0087(2)
Fe3 0.0448(4) 0.0487(4) 0.0362(3) -0.0010(3) -0.0010(3) -0.0092(3)
S 0.0423(6) 0.0375(5) 0.0400(5) -0.0044(4) -0.0043(4) -0.0020(4)
O1 0.092(3) 0.129(4) 0.075(3) -0.051(3) -0.019(2) -0.027(3)
O2 0.108(4) 0.099(4) 0.106(4) 0.036(3) -0.014(3) -0.058(3)
O3 0.051(2) 0.118(4) 0.091(3) -0.015(3) 0.009(2) 0.001(2)
O4 0.075(3) 0.091(3) 0.065(2) -0.007(2) -0.032(2) 0.013(2)
O5 0.072(3) 0.132(4) 0.050(2) -0.035(2) 0.013(2) -0.027(3)
O6 0.110(4) 0.083(3) 0.082(3) -0.037(2) 0.013(3) -0.059(3)
O7 0.132(5) 0.055(3) 0.122(4) 0.016(3) -0.014(3) -0.031(3)
O8 0.051(2) 0.116(4) 0.091(3) -0.015(3) 0.007(2) -0.021(2)
O9 0.113(4) 0.136(5) 0.050(2) -0.026(3) -0.031(2) 0.014(3)
C1 0.051(3) 0.071(3) 0.059(3) -0.017(3) -0.011(2) -0.019(2)
C2 0.065(3) 0.065(3) 0.067(3) -0.003(3) -0.015(3) -0.031(3)
C3 0.040(3) 0.077(4) 0.051(3) -0.010(2) 0.000(2) -0.012(2)
C4 0.060(3) 0.060(3) 0.038(2) -0.009(2) -0.010(2) -0.011(2)
C5 0.053(3) 0.063(3) 0.041(2) -0.012(2) 0.000(2) -0.016(2)
C6 0.055(3) 0.056(3) 0.053(3) -0.022(2) 0.001(2) -0.022(2)
C7 0.075(4) 0.062(4) 0.055(3) 0.009(3) -0.003(3) -0.022(3)
C8 0.054(3) 0.075(4) 0.049(3) -0.004(3) 0.002(2) -0.021(3)
C9 0.056(3) 0.077(4) 0.046(3) -0.002(3) -0.006(2) 0.007(3)
C10 0.042(2) 0.046(2) 0.035(2) -0.0134(18) -0.0052(17) 0.0030(18)
C11 0.048(2) 0.034(2) 0.042(2) -0.0104(17) -0.0105(18) -0.0006(17)
C12 0.079(4) 0.036(3) 0.085(4) -0.017(3) -0.011(3) -0.003(2)
Fe1' 0.0471(4) 0.0387(4) 0.0437(4) -0.0102(3) -0.0020(3) -0.0185(3)
Fe2' 0.0360(3) 0.0333(3) 0.0358(3) -0.0122(2) -0.0010(2) -0.0096(2)
Fe3' 0.0522(4) 0.0540(4) 0.0370(3) -0.0119(3) 0.0032(3) -0.0237(3)
S' 0.0426(6) 0.0398(6) 0.0417(5) -0.0085(4) -0.0066(4) -0.0117(4)
O1' 0.119(4) 0.075(3) 0.080(3) -0.043(2) -0.004(3) -0.030(3)
O2' 0.169(5) 0.103(4) 0.060(3) 0.011(3) -0.016(3) -0.081(4)
O3' 0.046(3) 0.136(5) 0.130(4) -0.022(4) 0.002(3) -0.024(3)
O4' 0.062(2) 0.091(3) 0.068(2) -0.025(2) -0.029(2) -0.001(2)
O5' 0.057(2) 0.071(2) 0.058(2) -0.0245(18) 0.0151(18) -0.0158(18)
O6' 0.082(3) 0.044(2) 0.079(3) -0.0173(18) 0.001(2) -0.0238(18)
O7' 0.149(5) 0.075(3) 0.094(4) 0.028(3) -0.043(3) -0.044(3)
O8' 0.079(3) 0.157(5) 0.077(3) -0.016(3) 0.007(2) -0.070(3)
O9' 0.132(4) 0.119(4) 0.072(3) -0.058(3) 0.013(3) -0.048(4)
C1' 0.070(3) 0.048(3) 0.056(3) -0.013(2) -0.011(2) -0.021(2)
C2' 0.082(4) 0.062(3) 0.053(3) -0.009(3) -0.007(3) -0.039(3)
C3' 0.053(3) 0.070(3) 0.067(3) -0.011(3) -0.002(2) -0.026(3)
C4' 0.043(2) 0.054(3) 0.051(3) -0.022(2) -0.005(2) -0.006(2)
C5' 0.043(2) 0.040(2) 0.043(2) -0.0067(18) -0.0033(19) -0.0112(18)
C6' 0.047(2) 0.044(3) 0.053(3) -0.014(2) -0.0040(19) -0.0171(19)
C7' 0.088(4) 0.074(4) 0.053(3) 0.002(3) -0.012(3) -0.043(3)
C8' 0.067(3) 0.086(4) 0.044(3) -0.014(3) 0.006(2) -0.039(3)
C9' 0.070(3) 0.072(4) 0.052(3) -0.019(3) 0.007(2) -0.028(3)
C10' 0.039(2) 0.050(3) 0.048(2) -0.024(2) 0.0019(18) -0.0053(18)
C11' 0.045(2) 0.033(2) 0.045(2) -0.0173(18) -0.0066(18) -0.0016(17)
C12' 0.067(3) 0.043(3) 0.064(3) -0.012(2) -0.012(3) 0.006(2)

loop_
_geom_bond_atom_site_label_1
_geom_bond_atom_site_label_2
_geom_bond_distance
_geom_bond_site_symmetry_2
_geom_bond_publ_flag
Fe1 C1 1.765(5) . ?
Fe1 C2 1.800(6) . ?
Fe1 C3 1.836(5) . ?
Fe1 C11 1.954(5) . ?
Fe1 S 2.2025(17) . ?
Fe1 Fe2 2.5838(16) . ?
Fe2 C4 1.786(5) . ?
Fe2 C5 1.790(5) . ?
Fe2 C6 1.785(5) . ?
Fe2 C10 2.122(4) . ?
Fe2 C11 2.156(4) . ?
Fe2 S 2.2619(19) . ?
Fe2 Fe3 2.5848(17) . ?
Fe3 C9 1.757(6) . ?
Fe3 C8 1.803(5) . ?
Fe3 C7 1.843(6) . ?
Fe3 C10 1.932(5) . ?
Fe3 S 2.198(2) . ?
O1 C1 1.133(7) . ?
O2 C2 1.132(7) . ?
O3 C3 1.117(7) . ?
O4 C4 1.127(6) . ?
O5 C5 1.133(6) . ?
O6 C6 1.144(6) . ?
O7 C7 1.119(8) . ?
O8 C8 1.129(7) . ?
O9 C9 1.136(7) . ?
C10 C11 1.399(6) . ?
C11 C12 1.515(6) . ?
Fe1' C1' 1.760(5) . ?
Fe1' C2' 1.802(6) . ?
Fe1' C3' 1.818(6) . ?
Fe1' C11' 1.956(5) . ?
Fe1' S' 2.2047(17) . ?
Fe1' Fe2' 2.5880(14) . ?
Fe2' C6' 1.787(5) . ?
Fe2' C5' 1.793(5) . ?
Fe2' C4' 1.800(5) . ?
Fe2' C10' 2.123(4) . ?
Fe2' C11' 2.156(4) . ?
Fe2' S' 2.2679(17) . ?
Fe2' Fe3' 2.5846(17) . ?
Fe3' C9' 1.763(6) . ?
Fe3' C8' 1.811(5) . ?
Fe3' C7' 1.847(7) . ?
Fe3' C10' 1.928(5) . ?
Fe3' S' 2.2023(19) . ?
O1' C1' 1.131(6) . ?
O2' C2' 1.126(7) . ?
O3' C3' 1.137(7) . ?
O4' C4' 1.118(6) . ?
O5' C5' 1.135(5) . ?
O6' C6' 1.142(6) . ?
O7' C7' 1.106(8) . ?
O8' C8' 1.115(7) . ?
O9' C9' 1.137(7) . ?
C10' C11' 1.404(6) . ?
C11' C12' 1.508(7) . ?
